data_9016088
loop_
_publ_author_name
'Warren, B.'

_publ_section_title
;
 The crystal structure and chemical composition of the monoclinic
 amphiboles.
 _cod_database_code 1011146
;
_journal_name_full 'Zeitschrift fur Kristallographie'
_journal_page_first 493
_journal_page_last 516
_journal_volume 72
_journal_year 1930
_chemical_formula_sum 'Ca2 Mg5 O24 Si8'
_chemical_name_mineral Tremolite
_space_group_IT_number 12
_symmetry_space_group_name_Hall '-I 2y'
_symmetry_space_group_name_H-M 'I 1 2/m 1'
_cell_angle_alpha 90
_cell_angle_beta 73.97
_cell_angle_gamma 90
_cell_length_a 9.78
_cell_length_b 17.79999
_cell_length_c 5.26
_cell_formula_units_Z 2
_cell_volume 880.077
_database_code_amcsd 0018031
_exptl_crystal_density_diffrn 3.058
_cod_duplicate_entry 1011146
_cod_original_formula_sum 'O24 Ca2 Mg5 Si8'
_cod_database_code 9016088

loop_
_space_group_symop_operation_xyz
x,y,z
1/2+x,1/2+y,1/2+z
x,-y,z
1/2+x,1/2-y,1/2+z
-x,y,-z
1/2-x,1/2+y,1/2-z
-x,-y,-z
1/2-x,1/2-y,1/2-z

loop_
_atom_site_label
_atom_site_fract_x
_atom_site_fract_y
_atom_site_fract_z
O1 0.14000 0.08000 0.10000
O2 0.14000 0.00000 -0.40000
O3 0.14000 0.18000 -0.40000
O4 0.14000 0.25000 0.10000
O5 0.14000 0.36000 -0.25000
O6 0.14000 0.39000 0.25000
O7 0.14000 0.50000 -0.40000
Ca1 0.00000 0.28000 0.50000
Mg1 0.00000 0.09000 0.50000
Mg2 0.00000 0.17000 0.00000
Mg3 0.00000 0.00000 0.00000
Si1 0.29000 0.08000 0.01000
Si2 0.29000 0.18000 -0.49000

loop_
_cod_related_entry_id
_cod_related_entry_database
_cod_related_entry_code
1 AMCSD 0018031
